data_1533274
loop_
_publ_author_name
'Zachariasen, W.H.'

_publ_section_title
;
 On the crystal structure of alpha-cerium
;
_journal_name_full 'Journal of Applied Physics'
_journal_page_first 1391
_journal_page_last 1394
_journal_volume 48
_journal_year 1977
_chemical_formula_sum Ce
_space_group_IT_number 63
_symmetry_space_group_name_Hall '-C 2c 2'
_symmetry_space_group_name_H-M 'C m c m'
_cell_angle_alpha 90
_cell_angle_beta 90
_cell_angle_gamma 90
_cell_formula_units_Z 4
_cell_length_a 3.094
_cell_length_b 6.007
_cell_length_c 5.246
_cell_volume 97.500
_citation_journal_id_ASTM JAPIAU
_cod_data_source_file Zachariasen_JAPIAU_1977_157.cif
_cod_data_source_block Ce1
_cod_original_cell_volume 97.50036
_cod_original_formula_sum Ce1
_cod_database_code 1533274

loop_
_symmetry_equiv_pos_as_xyz
x,y,z
-x,-y,z+1/2
x,-y,-z
-x,y,-z+1/2
-x,-y,-z
x,y,-z-1/2
-x,y,z
x,-y,z-1/2
x+1/2,y+1/2,z
-x+1/2,-y+1/2,z+1/2
x+1/2,-y+1/2,-z
-x+1/2,y+1/2,-z+1/2
-x+1/2,-y+1/2,-z
x+1/2,y+1/2,-z-1/2
-x+1/2,y+1/2,z
x+1/2,-y+1/2,z-1/2

loop_
_atom_site_label
_atom_site_type_symbol
_atom_site_fract_x
_atom_site_fract_y
_atom_site_fract_z
_atom_site_occupancy
_atom_site_U_iso_or_equiv
Ce1 Ce 0 0.105 0.25 1 0.0
